data_4129809
loop_
_publ_author_name
'Guo, Yunlong'
'Shoyama, Kazutaka'
'Sato, Wataru'
'Matsuo, Yutaka'
'Inoue, Kento'
'Harano, Koji'
'Liu, Chao'
'Tanaka, Hideyuki'
'Nakamura, Eiichi'

_publ_section_title
;
 Chemical Pathways Connecting Lead(II) Iodide and Perovskite via Polymeric
 Plumbate(II) Fiber.
;
_journal_issue 50
_journal_name_full 'Journal of the American Chemical Society'
_journal_page_first 15907
_journal_page_last 15914
_journal_paper_doi 10.1021/jacs.5b10599
_journal_volume 137
_journal_year 2015
_chemical_formula_moiety 'I8 Pb3, 2(C2 O S), 2(C N)'
_chemical_formula_sum 'C6 I8 N2 O2 Pb3 S2'
_chemical_formula_weight 1832.97
_chemical_name_common INT-3
_space_group_crystal_system orthorhombic
_space_group_IT_number 36
_space_group_name_Hall 'C 2c -2'
_space_group_name_H-M_alt 'C m c 21'
_atom_sites_solution_hydrogens none
_atom_sites_solution_primary direct
_atom_sites_solution_secondary difmap
_audit_creation_method SHELXL-2014/7
_cell_angle_alpha 90
_cell_angle_beta 90
_cell_angle_gamma 90
_cell_formula_units_Z 4
_cell_length_a 4.59140(10)
_cell_length_b 27.2463(5)
_cell_length_c 26.7574(5)
_cell_measurement_reflns_used 18021
_cell_measurement_temperature 123(2)
_cell_measurement_theta_max 68.227
_cell_measurement_theta_min 3.244
_cell_volume 3347.31(11)
_computing_cell_refinement 'Rapid Auto (Rigaku)'
_computing_data_collection 'Rapid Auto (Rigaku)'
_computing_data_reduction 'Rapid Auto (Rigaku)'
_computing_molecular_graphics Mercury
_computing_publication_material Mercury
_computing_structure_refinement 'SHELXL-2014/7 (Sheldrick, 2014)'
_computing_structure_solution 'SHELXT-2014/5 (Sheldrick, 2014)'
_diffrn_ambient_temperature 123(2)
_diffrn_measured_fraction_theta_full 1.000
_diffrn_measured_fraction_theta_max 1.000
_diffrn_measurement_device_type 'Rigaku Rapid II'
_diffrn_measurement_method 'rotation method'
_diffrn_radiation_type CuK\a
_diffrn_radiation_wavelength 1.54187
_diffrn_reflns_av_R_equivalents 0.1022
_diffrn_reflns_av_unetI/netI 0.1053
_diffrn_reflns_Laue_measured_fraction_full 1.000
_diffrn_reflns_Laue_measured_fraction_max 1.000
_diffrn_reflns_limit_h_max 5
_diffrn_reflns_limit_h_min -5
_diffrn_reflns_limit_k_max 32
_diffrn_reflns_limit_k_min -32
_diffrn_reflns_limit_l_max 32
_diffrn_reflns_limit_l_min -32
_diffrn_reflns_number 18021
_diffrn_reflns_point_group_measured_fraction_full 1.000
_diffrn_reflns_point_group_measured_fraction_max 1.000
_diffrn_reflns_theta_full 67.687
_diffrn_reflns_theta_max 68.227
_diffrn_reflns_theta_min 3.244
_diffrn_source 'fine-focus sealed tube'
_exptl_absorpt_coefficient_mu 88.003
_exptl_absorpt_correction_T_max 1.0
_exptl_absorpt_correction_T_min 0.1973
_exptl_absorpt_correction_type multi-scan
_exptl_absorpt_process_details 'Empirical Absorption Correction March 2001 T Higashi'
_exptl_crystal_colour 'pale yellow'
_exptl_crystal_density_diffrn 3.637
_exptl_crystal_density_method 'not measured'
_exptl_crystal_description needle
_exptl_crystal_F_000 3072
_exptl_crystal_size_max 0.400
_exptl_crystal_size_mid 0.010
_exptl_crystal_size_min 0.010
_refine_diff_density_max 4.354
_refine_diff_density_min -3.250
_refine_diff_density_rms 0.498
_refine_ls_abs_structure_details
;
 Twinning involves inversion, so Flack parameter cannot be determined
;
_refine_ls_extinction_coef 0.000019(7)
_refine_ls_extinction_expression Fc^*^=kFc[1+0.001xFc^2^\l^3^/sin(2\q)]^-1/4^
_refine_ls_extinction_method 'SHELXL-2014/7 (Sheldrick 2014)'
_refine_ls_goodness_of_fit_ref 1.150
_refine_ls_hydrogen_treatment undef
_refine_ls_matrix_type full
_refine_ls_number_parameters 107
_refine_ls_number_reflns 3472
_refine_ls_number_restraints 1
_refine_ls_restrained_S_all 1.150
_refine_ls_R_factor_all 0.0820
_refine_ls_R_factor_gt 0.0639
_refine_ls_shift/su_max 0.000
_refine_ls_shift/su_mean 0.000
_refine_ls_structure_factor_coef Fsqd
_refine_ls_weighting_details 'w=1/[\s^2^(Fo^2^)+(0.0745P)^2^+12.7796P] where P=(Fo^2^+2Fc^2^)/3'
_refine_ls_weighting_scheme calc
_refine_ls_wR_factor_gt 0.1600
_refine_ls_wR_factor_ref 0.1714
_reflns_Friedel_coverage 0.955
_reflns_Friedel_fraction_full 1.000
_reflns_Friedel_fraction_max 1.000
_reflns_number_gt 2740
_reflns_number_total 3472
_reflns_threshold_expression 'I > 2\s(I)'
_cod_data_source_file ja5b10599_si_005.cif
_cod_data_source_block (CH3NH3)2Pb3I8DMSO2
_cod_original_cell_volume 3347.32(11)
_cod_database_code 4129809
_shelx_shelxl_version_number 2014/7
_shelx_space_group_comment
;
The symmetry employed for this shelxl refinement is uniquely defined
by the following loop, which should always be used as a source of
symmetry information in preference to the above space-group names.
They are only intended as comments.
;
_shelx_estimated_absorpt_t_min 0.013
_shelx_estimated_absorpt_t_max 0.473

loop_
_space_group_symop_operation_xyz
'x, y, z'
'-x, -y, z+1/2'
'-x, y, z'
'x, -y, z+1/2'
'x+1/2, y+1/2, z'
'-x+1/2, -y+1/2, z+1/2'
'-x+1/2, y+1/2, z'
'x+1/2, -y+1/2, z+1/2'

loop_
_atom_site_label
_atom_site_type_symbol
_atom_site_fract_x
_atom_site_fract_y
_atom_site_fract_z
_atom_site_U_iso_or_equiv
_atom_site_adp_type
_atom_site_occupancy
_atom_site_site_symmetry_order
_atom_site_calc_flag
_atom_site_refinement_flags_posn
_atom_site_refinement_flags_adp
_atom_site_refinement_flags_occupancy
Pb1 Pb 1.5000 0.37877(8) 0.49916(8) 0.0283(5) Uani 1 2 d S T P
Pb2 Pb 1.0000 0.49036(7) 0.39533(7) 0.0316(6) Uani 1 2 d S T P
Pb3 Pb 1.0000 0.26475(7) 0.60410(7) 0.0323(6) Uani 1 2 d S T P
I1 I 1.0000 0.45823(12) 0.52121(11) 0.0304(8) Uani 1 2 d S T P
I2 I 1.5000 0.40419(12) 0.38128(11) 0.0281(8) Uani 1 2 d S T P
I3 I 0.5000 0.56494(11) 0.42550(12) 0.0312(9) Uani 1 2 d S T P
I4 I 1.0000 0.51446(13) 0.28483(13) 0.0429(10) Uani 1 2 d S T P
I5 I 1.0000 0.29810(12) 0.47930(12) 0.0307(9) Uani 1 2 d S T P
I6 I 1.5000 0.35097(12) 0.61453(12) 0.0313(9) Uani 1 2 d S T P
I7 I 0.5000 0.18760(12) 0.58097(12) 0.0338(9) Uani 1 2 d S T P
I8 I 1.0000 0.24597(14) 0.71490(13) 0.0460(11) Uani 1 2 d S T P
S1 S 0.143(4) 0.6997(6) 0.3794(6) 0.027(4) Uiso 0.5 1 d . . P
S2 S -0.145(4) 0.0538(6) 0.6353(6) 0.032(4) Uiso 0.5 1 d . . P
O1 O 0.0000 0.6610(17) 0.3412(17) 0.086(17) Uiso 1 2 d S . P
O2 O 0.0000 0.0944(12) 0.6711(12) 0.032(9) Uiso 1 2 d S . P
N1 N 0.5000 0.6156(14) 0.3031(15) 0.029(10) Uiso 1 2 d S . P
N2 N 0.5000 0.1421(15) 0.7059(16) 0.034(11) Uiso 1 2 d S . P
C1 C 0.0000 0.6845(16) 0.4370(19) 0.029(12) Uiso 1 2 d S . P
C2 C 0.0000 0.755(2) 0.363(2) 0.045(15) Uiso 1 2 d S . P
C3 C 0.5000 0.6310(18) 0.2483(19) 0.036(13) Uiso 1 2 d S . P
C4 C 0.0000 -0.002(2) 0.653(2) 0.047(16) Uiso 1 2 d S . P
C5 C 0.0000 0.064(2) 0.575(2) 0.06(2) Uiso 1 2 d S . P
C6 C 0.5000 0.135(3) 0.763(3) 0.09(2) Uiso 1 2 d S . P

loop_
_atom_site_aniso_label
_atom_site_aniso_U_11
_atom_site_aniso_U_22
_atom_site_aniso_U_33
_atom_site_aniso_U_23
_atom_site_aniso_U_13
_atom_site_aniso_U_12
Pb1 0.0294(11) 0.0291(9) 0.0264(10) -0.0005(8) 0.000 0.000
Pb2 0.0342(15) 0.0303(10) 0.0302(12) 0.0006(9) 0.000 0.000
Pb3 0.0372(15) 0.0327(11) 0.0269(11) 0.0025(9) 0.000 0.000
I1 0.034(2) 0.0269(15) 0.0305(18) -0.0019(14) 0.000 0.000
I2 0.032(2) 0.0309(15) 0.0219(17) 0.0000(13) 0.000 0.000
I3 0.034(2) 0.0281(15) 0.0319(19) -0.0016(15) 0.000 0.000
I4 0.061(3) 0.0361(18) 0.031(2) -0.0009(16) 0.000 0.000
I5 0.033(2) 0.0303(16) 0.0288(17) -0.0029(14) 0.000 0.000
I6 0.040(2) 0.0312(16) 0.0223(18) -0.0003(14) 0.000 0.000
I7 0.039(3) 0.0301(17) 0.0325(18) -0.0031(15) 0.000 0.000
I8 0.074(3) 0.0356(18) 0.0280(19) 0.0022(16) 0.000 0.000

loop_
_atom_type_symbol
_atom_type_description
_atom_type_scat_dispersion_real
_atom_type_scat_dispersion_imag
_atom_type_scat_source
Pb Pb -4.0753 8.5060 'International Tables Vol C Tables 4.2.6.8 and 6.1.1.4'
I I -0.3257 6.8362 'International Tables Vol C Tables 4.2.6.8 and 6.1.1.4'
C C 0.0181 0.0091 'International Tables Vol C Tables 4.2.6.8 and 6.1.1.4'
S S 0.3331 0.5567 'International Tables Vol C Tables 4.2.6.8 and 6.1.1.4'
O O 0.0492 0.0322 'International Tables Vol C Tables 4.2.6.8 and 6.1.1.4'
N N 0.0311 0.0180 'International Tables Vol C Tables 4.2.6.8 and 6.1.1.4'

loop_
_geom_angle_atom_site_label_1
_geom_angle_atom_site_label_2
_geom_angle_atom_site_label_3
_geom_angle
_geom_angle_site_symmetry_1
_geom_angle_site_symmetry_3
I6 Pb1 I1 88.98(8) . .
I6 Pb1 I1 88.98(8) . 1_655
I1 Pb1 I1 91.31(9) . 1_655
I6 Pb1 I5 89.86(8) . .
I1 Pb1 I5 88.90(5) . .
I1 Pb1 I5 178.81(12) 1_655 .
I6 Pb1 I5 89.86(8) . 1_655
I1 Pb1 I5 178.81(12) . 1_655
I1 Pb1 I5 88.90(5) 1_655 1_655
I5 Pb1 I5 90.86(9) . 1_655
I6 Pb1 I2 178.60(11) . .
I1 Pb1 I2 92.00(8) . .
I1 Pb1 I2 92.00(8) 1_655 .
I5 Pb1 I2 89.16(8) . .
I5 Pb1 I2 89.16(8) 1_655 .
I4 Pb2 I3 96.29(9) . .
I4 Pb2 I3 96.29(9) . 1_655
I3 Pb2 I3 92.79(10) . 1_655
I4 Pb2 I2 92.46(8) . .
I3 Pb2 I2 170.84(10) . .
I3 Pb2 I2 88.93(6) 1_655 .
I4 Pb2 I2 92.46(8) . 1_455
I3 Pb2 I2 88.93(6) . 1_455
I3 Pb2 I2 170.83(10) 1_655 1_455
I2 Pb2 I2 87.99(8) . 1_455
I8 Pb3 I7 94.57(9) . 1_655
I8 Pb3 I7 94.56(9) . .
I7 Pb3 I7 92.67(10) 1_655 .
I8 Pb3 I6 92.16(9) . 1_455
I7 Pb3 I6 172.87(11) 1_655 1_455
I7 Pb3 I6 89.12(6) . 1_455
I8 Pb3 I6 92.16(9) . .
I7 Pb3 I6 89.12(6) 1_655 .
I7 Pb3 I6 172.87(11) . .
I6 Pb3 I6 88.28(9) 1_455 .
Pb1 I1 Pb1 91.31(9) 1_455 .
Pb1 I2 Pb2 92.36(8) . .
Pb1 I2 Pb2 92.36(8) . 1_655
Pb2 I2 Pb2 87.99(8) . 1_655
Pb2 I3 Pb2 92.79(10) 1_455 .
Pb1 I5 Pb1 90.86(9) . 1_455
Pb1 I6 Pb3 95.03(8) . 1_655
Pb1 I6 Pb3 95.03(8) . .
Pb3 I6 Pb3 88.28(9) 1_655 .
Pb3 I7 Pb3 92.67(10) . 1_455
S1 S1 O1 65.9(9) 3 .
S1 S1 C2 67.2(9) 3 .
O1 S1 C2 105(2) . .
S1 S1 C1 67.6(8) 3 .
O1 S1 C1 105(2) . .
C2 S1 C1 107(2) . .
S2 S2 O2 65.6(8) 3 .
S2 S2 C4 67.4(9) 3 .
O2 S2 C4 106(2) . .
S2 S2 C5 67.7(10) 3 .
O2 S2 C5 106(2) . .
C4 S2 C5 104(3) . .
S1 O1 S1 48.3(18) 3 .
S2 O2 S2 48.9(16) . 3
S1 C1 S1 44.9(17) . 3
S1 C2 S1 45.6(18) 3 .
S2 C4 S2 45.3(18) . 3
S2 C5 S2 45(2) 3 .

loop_
_geom_bond_atom_site_label_1
_geom_bond_atom_site_label_2
_geom_bond_distance
_geom_bond_site_symmetry_2
Pb1 I6 3.179(4) .
Pb1 I1 3.210(3) .
Pb1 I1 3.210(3) 1_655
Pb1 I5 3.222(2) .
Pb1 I5 3.222(2) 1_655
Pb1 I2 3.229(3) .
Pb2 I4 3.029(4) .
Pb2 I3 3.170(3) .
Pb2 I3 3.170(3) 1_655
Pb2 I2 3.305(3) .
Pb2 I2 3.305(3) 1_455
Pb3 I8 3.008(4) .
Pb3 I7 3.173(3) 1_655
Pb3 I7 3.174(3) .
Pb3 I6 3.296(3) 1_455
Pb3 I6 3.297(3) .
I1 Pb1 3.210(3) 1_455
I2 Pb2 3.305(3) 1_655
I3 Pb2 3.170(3) 1_455
I5 Pb1 3.223(2) 1_455
I6 Pb3 3.297(3) 1_655
I7 Pb3 3.174(3) 1_455
S1 S1 1.32(3) 3
S1 O1 1.61(4) .
S1 C2 1.70(5) .
S1 C1 1.73(5) .
S2 S2 1.33(4) 3
S2 O2 1.61(3) .
S2 C4 1.73(5) .
S2 C5 1.76(6) .
O1 S1 1.61(4) 3
O2 S2 1.61(3) 3
N1 C3 1.53(6) .
N2 C6 1.55(8) .
C1 S1 1.73(5) 3
C2 S1 1.70(5) 3
C4 S2 1.73(5) 3
C5 S2 1.76(6) 3

loop_
_geom_torsion_atom_site_label_1
_geom_torsion_atom_site_label_2
_geom_torsion_atom_site_label_3
_geom_torsion_atom_site_label_4
_geom_torsion
_geom_torsion_site_symmetry_4
C2 S1 O1 S1 -56.0(18) 3
C1 S1 O1 S1 56.6(16) 3
C4 S2 O2 S2 55.1(17) 3
C5 S2 O2 S2 -55(2) 3
O1 S1 C1 S1 -55.5(16) 3
C2 S1 C1 S1 55.5(18) 3
O1 S1 C2 S1 55.2(17) 3
C1 S1 C2 S1 -55.7(18) 3
O2 S2 C4 S2 -54.0(16) 3
C5 S2 C4 S2 58.1(18) 3
O2 S2 C5 S2 54.1(19) 3
C4 S2 C5 S2 -57.9(19) 3
